data_7154593
loop_
_publ_author_name
'Itoh, Kennosuke'
'Kato, Ryo'
'Kinugawa, Daito'
'Kamiya, Hideaki'
'Kudo, Ryuki'
'Hasegawa, Masayuki'
'Fujii, Hideaki'
'Suga, Hiroyuki'

_publ_section_title
;
 Photochemically-induced C-C bond formation between tertiary amines and
 nitrones.
;
_journal_issue 33
_journal_name_full 'Organic &amp; biomolecular chemistry'
_journal_page_first 8919
_journal_page_last 8924
_journal_paper_doi 10.1039/c5ob01277e
_journal_volume 13
_journal_year 2015
_chemical_formula_sum 'C21 H22 Br N3 O'
_chemical_formula_weight 412.32
_space_group_crystal_system monoclinic
_space_group_IT_number 14
_space_group_name_Hall '-P 2yn'
_space_group_name_H-M_alt 'P 1 21/n 1'
_symmetry_space_group_name_Hall '-P 2yn'
_symmetry_space_group_name_H-M 'P 1 21/n 1'
_atom_sites_solution_hydrogens geom
_audit_creation_method SHELXL-2014/7
_audit_update_record
;
2015-06-23 deposited with the CCDC.
2015-07-14 downloaded from the CCDC.
;
_cell_angle_alpha 90
_cell_angle_beta 96.488(4)
_cell_angle_gamma 90
_cell_formula_units_Z 4
_cell_length_a 14.356(4)
_cell_length_b 8.145(2)
_cell_length_c 16.636(4)
_cell_measurement_temperature 296(2)
_cell_volume 1932.8(9)
_computing_structure_refinement 'SHELXL-2014/7 (Sheldrick, 2014)'
_diffrn_ambient_temperature 296(2)
_diffrn_measured_fraction_theta_full 0.999
_diffrn_measured_fraction_theta_max 0.910
_diffrn_measurement_device_type BrukerSMARTAPEXIICCD
_diffrn_radiation_type MoK\a
_diffrn_radiation_wavelength 0.71073
_diffrn_reflns_av_R_equivalents 0.0216
_diffrn_reflns_av_unetI/netI 0.0322
_diffrn_reflns_laue_measured_fraction_full 0.999
_diffrn_reflns_laue_measured_fraction_max 0.910
_diffrn_reflns_limit_h_max 15
_diffrn_reflns_limit_h_min -18
_diffrn_reflns_limit_k_max 9
_diffrn_reflns_limit_k_min -10
_diffrn_reflns_limit_l_max 22
_diffrn_reflns_limit_l_min -21
_diffrn_reflns_number 10840
_diffrn_reflns_point_group_measured_fraction_full 0.999
_diffrn_reflns_point_group_measured_fraction_max 0.910
_diffrn_reflns_theta_full 25.000
_diffrn_reflns_theta_max 28.713
_diffrn_reflns_theta_min 1.777
_exptl_absorpt_coefficient_mu 2.141
_exptl_crystal_density_diffrn 1.417
_exptl_crystal_description prism
_exptl_crystal_F_000 848
_refine_diff_density_max 0.446
_refine_diff_density_min -0.440
_refine_diff_density_rms 0.058
_refine_ls_extinction_method none
_refine_ls_goodness_of_fit_ref 1.204
_refine_ls_hydrogen_treatment constr
_refine_ls_matrix_type full
_refine_ls_number_parameters 237
_refine_ls_number_reflns 4542
_refine_ls_number_restraints 0
_refine_ls_restrained_S_all 1.204
_refine_ls_R_factor_all 0.0445
_refine_ls_R_factor_gt 0.0303
_refine_ls_shift/su_max 0.010
_refine_ls_shift/su_mean 0.001
_refine_ls_structure_factor_coef Fsqd
_refine_ls_weighting_details 'w=1/[\s^2^(Fo^2^)+(0.0336P)^2^] where P=(Fo^2^+2Fc^2^)/3'
_refine_ls_weighting_scheme calc
_refine_ls_wR_factor_gt 0.0712
_refine_ls_wR_factor_ref 0.0748
_reflns_Friedel_coverage 0.000
_reflns_number_gt 3665
_reflns_number_total 4542
_reflns_threshold_expression 'I > 2\s(I)'
_cod_data_source_file c5ob01277e2.cif
_cod_data_source_block ken272
_cod_depositor_comments 'Adding full bibliography for 7154593.cif.'
_cod_original_cell_volume 1932.9(9)
_cod_database_code 7154593
_shelx_shelxl_version_number 2014/7
_shelx_space_group_comment
;
The symmetry employed for this shelxl refinement is uniquely defined
by the following loop, which should always be used as a source of
symmetry information in preference to the above space-group names.
They are only intended as comments.
;

loop_
_space_group_symop_operation_xyz
'x, y, z'
'-x+1/2, y+1/2, -z+1/2'
'-x, -y, -z'
'x-1/2, -y-1/2, z-1/2'

loop_
_atom_site_label
_atom_site_type_symbol
_atom_site_fract_x
_atom_site_fract_y
_atom_site_fract_z
_atom_site_U_iso_or_equiv
_atom_site_adp_type
_atom_site_occupancy
_atom_site_site_symmetry_order
_atom_site_calc_flag
_atom_site_refinement_flags_posn
_atom_site_refinement_flags_adp
Br1 Br 0.71650(2) 0.30578(3) 0.10909(2) 0.03155(8) Uani 1 1 d . .
C10 C 0.38223(12) 1.0592(2) 0.04481(10) 0.0198(4) Uani 1 1 d . .
H10 H 0.4070 0.9703 0.0194 0.024 Uiso 1 1 calc R U
C13 C 0.30997(13) 1.3129(2) 0.12296(11) 0.0222(4) Uani 1 1 d . .
H13 H 0.2854 1.4004 0.1496 0.027 Uiso 1 1 calc R U
C3 C 0.63959(13) 0.7528(2) 0.20398(11) 0.0209(4) Uani 1 1 d . .
H3 H 0.6698 0.8495 0.2215 0.025 Uiso 1 1 calc R U
C1 C 0.64790(13) 0.4803(2) 0.15110(10) 0.0224(4) Uani 1 1 d . .
C8 C 0.33141(12) 0.8678(2) 0.15131(10) 0.0169(4) Uani 1 1 d . .
H8 H 0.3536 0.7869 0.1143 0.020 Uiso 1 1 calc R U
C16 C 0.07178(13) 0.8253(2) 0.08003(11) 0.0206(4) Uani 1 1 d . .
C2 C 0.69179(12) 0.6236(2) 0.17813(10) 0.0225(4) Uani 1 1 d . .
H2 H 0.7564 0.6338 0.1791 0.027 Uiso 1 1 calc R U
C11 C 0.38533(13) 1.2149(2) 0.01221(11) 0.0232(4) Uani 1 1 d . .
H11 H 0.4131 1.2324 -0.0350 0.028 Uiso 1 1 calc R U
C15 C 0.17646(13) 0.8389(2) 0.07853(10) 0.0208(4) Uani 1 1 d . .
H15A H 0.1970 0.7497 0.0462 0.025 Uiso 1 1 calc R U
H15B H 0.1899 0.9410 0.0521 0.025 Uiso 1 1 calc R U
C4 C 0.54193(13) 0.7402(2) 0.20420(10) 0.0189(4) Uani 1 1 d . .
C9 C 0.34156(11) 1.0369(2) 0.11621(10) 0.0166(4) Uani 1 1 d . .
C7 C 0.38930(12) 0.8498(2) 0.23397(11) 0.0196(4) Uani 1 1 d . .
H7A H 0.3690 0.9317 0.2706 0.024 Uiso 1 1 calc R U
H7B H 0.3777 0.7424 0.2560 0.024 Uiso 1 1 calc R U
C6 C 0.55204(13) 0.4637(2) 0.15083(11) 0.0240(4) Uani 1 1 d . .
H6 H 0.5227 0.3664 0.1330 0.029 Uiso 1 1 calc R U
C5 C 0.49965(13) 0.5915(2) 0.17700(11) 0.0217(4) Uani 1 1 d . .
H5 H 0.4352 0.5789 0.1766 0.026 Uiso 1 1 calc R U
C20 C -0.07162(14) 0.9167(3) 0.12829(12) 0.0335(5) Uani 1 1 d . .
H20 H -0.1019 0.9804 0.1638 0.040 Uiso 1 1 calc R U
C12 C 0.34663(13) 1.3443(2) 0.05073(11) 0.0238(4) Uani 1 1 d . .
H12 H 0.3452 1.4495 0.0289 0.029 Uiso 1 1 calc R U
C19 C -0.12316(14) 0.8200(3) 0.07175(13) 0.0328(5) Uani 1 1 d . .
H19 H -0.1883 0.8193 0.0686 0.039 Uiso 1 1 calc R U
C14 C 0.53510(14) 1.0185(2) 0.26038(12) 0.0287(5) Uani 1 1 d . .
H14A H 0.5774 0.9939 0.3078 0.043 Uiso 1 1 calc R U
H14B H 0.4887 1.0953 0.2740 0.043 Uiso 1 1 calc R U
H14C H 0.5695 1.0654 0.2198 0.043 Uiso 1 1 calc R U
C18 C -0.07810(15) 0.7245(3) 0.01995(14) 0.0388(6) Uani 1 1 d . .
H18 H -0.1128 0.6585 -0.0180 0.047 Uiso 1 1 calc R U
C17 C 0.01937(15) 0.7264(3) 0.02431(13) 0.0325(5) Uani 1 1 d . .
H17 H 0.0495 0.6608 -0.0105 0.039 Uiso 1 1 calc R U
C21 C 0.02588(13) 0.9195(2) 0.13245(11) 0.0285(4) Uani 1 1 d . .
H21 H 0.0603 0.9851 0.1708 0.034 Uiso 1 1 calc R U
N1 N 0.30817(10) 1.16363(17) 0.15616(9) 0.0191(3) Uani 1 1 d . .
N2 N 0.48946(10) 0.86874(19) 0.22955(9) 0.0222(3) Uani 1 1 d . .
N3 N 0.23104(10) 0.83440(17) 0.15886(9) 0.0163(3) Uani 1 1 d . .
O1 O 0.22769(9) 0.66262(14) 0.18214(7) 0.0211(3) Uani 1 1 d . .
H1 H 0.2210 0.6561 0.2303 0.032 Uiso 1 1 calc R U

loop_
_atom_site_aniso_label
_atom_site_aniso_U_11
_atom_site_aniso_U_22
_atom_site_aniso_U_33
_atom_site_aniso_U_23
_atom_site_aniso_U_13
_atom_site_aniso_U_12
Br1 0.03300(13) 0.03858(14) 0.02282(11) -0.00461(9) 0.00216(8) 0.01801(9)
C10 0.0172(9) 0.0229(10) 0.0196(9) -0.0030(8) 0.0030(7) -0.0025(7)
C13 0.0203(9) 0.0170(9) 0.0289(10) -0.0030(8) 0.0018(8) -0.0016(7)
C3 0.0210(10) 0.0239(9) 0.0175(9) -0.0002(7) 0.0006(7) -0.0016(8)
C1 0.0222(10) 0.0294(11) 0.0156(9) -0.0017(8) 0.0019(7) 0.0098(8)
C8 0.0161(9) 0.0161(9) 0.0190(8) -0.0021(7) 0.0049(7) 0.0007(7)
C16 0.0210(9) 0.0205(10) 0.0203(9) 0.0056(8) 0.0020(7) -0.0025(7)
C2 0.0151(9) 0.0335(11) 0.0190(9) 0.0036(8) 0.0029(7) 0.0041(8)
C11 0.0224(10) 0.0293(11) 0.0175(9) 0.0015(8) 0.0009(7) -0.0080(8)
C15 0.0217(10) 0.0224(10) 0.0188(9) 0.0001(7) 0.0041(8) -0.0020(7)
C4 0.0196(9) 0.0203(9) 0.0165(9) -0.0004(7) 0.0005(7) 0.0028(7)
C9 0.0118(8) 0.0181(9) 0.0194(9) -0.0008(7) 0.0003(7) -0.0010(7)
C7 0.0190(9) 0.0188(9) 0.0218(9) -0.0001(7) 0.0056(8) 0.0029(7)
C6 0.0247(10) 0.0213(10) 0.0247(10) -0.0037(8) -0.0026(8) 0.0033(8)
C5 0.0166(9) 0.0211(10) 0.0271(10) -0.0007(8) 0.0008(7) 0.0006(7)
C20 0.0241(11) 0.0415(13) 0.0362(11) 0.0036(10) 0.0090(9) 0.0019(9)
C12 0.0245(10) 0.0193(10) 0.0261(10) 0.0057(8) -0.0032(8) -0.0049(8)
C19 0.0177(10) 0.0428(13) 0.0369(12) 0.0182(10) -0.0014(9) -0.0045(9)
C14 0.0264(11) 0.0208(10) 0.0381(11) -0.0084(9) 0.0002(9) -0.0013(8)
C18 0.0291(12) 0.0449(14) 0.0399(13) -0.0002(11) -0.0069(10) -0.0123(10)
C17 0.0285(11) 0.0365(13) 0.0316(11) -0.0057(9) -0.0002(9) -0.0032(9)
C21 0.0232(11) 0.0318(11) 0.0306(10) -0.0040(9) 0.0033(9) -0.0051(8)
N1 0.0194(8) 0.0160(8) 0.0227(8) -0.0018(6) 0.0055(6) -0.0011(6)
N2 0.0163(8) 0.0187(8) 0.0312(9) -0.0075(7) 0.0011(7) -0.0001(6)
N3 0.0176(8) 0.0117(7) 0.0198(7) 0.0021(6) 0.0039(6) -0.0009(6)
O1 0.0281(7) 0.0131(6) 0.0231(7) 0.0018(5) 0.0069(6) -0.0028(5)

loop_
_atom_type_symbol
_atom_type_description
_atom_type_scat_dispersion_real
_atom_type_scat_dispersion_imag
_atom_type_scat_source
C C 0.0033 0.0016 'International Tables Vol C Tables 4.2.6.8 and 6.1.1.4'
H H 0.0000 0.0000 'International Tables Vol C Tables 4.2.6.8 and 6.1.1.4'
N N 0.0061 0.0033 'International Tables Vol C Tables 4.2.6.8 and 6.1.1.4'
O O 0.0106 0.0060 'International Tables Vol C Tables 4.2.6.8 and 6.1.1.4'
Br Br -0.2901 2.4595 'International Tables Vol C Tables 4.2.6.8 and 6.1.1.4'

loop_
_geom_angle_atom_site_label_1
_geom_angle_atom_site_label_2
_geom_angle_atom_site_label_3
_geom_angle
C11 C10 C9 119.29(16)
N1 C13 C12 123.50(17)
C2 C3 C4 121.25(18)
C2 C1 C6 120.17(17)
C2 C1 Br1 121.01(14)
C6 C1 Br1 118.76(14)
N3 C8 C9 109.67(14)
N3 C8 C7 109.87(13)
C9 C8 C7 111.61(14)
C21 C16 C17 118.89(18)
C21 C16 C15 121.05(17)
C17 C16 C15 119.89(17)
C1 C2 C3 120.03(17)
C12 C11 C10 119.03(17)
N3 C15 C16 114.33(14)
N2 C4 C5 121.32(16)
N2 C4 C3 121.53(17)
C5 C4 C3 117.15(16)
N1 C9 C10 121.90(16)
N1 C9 C8 116.98(14)
C10 C9 C8 121.11(15)
N2 C7 C8 112.54(14)
C5 C6 C1 120.12(17)
C6 C5 C4 121.28(17)
C19 C20 C21 120.15(19)
C11 C12 C13 118.17(17)
C18 C19 C20 119.8(2)
C19 C18 C17 120.1(2)
C16 C17 C18 120.6(2)
C16 C21 C20 120.49(19)
C13 N1 C9 117.97(15)
C4 N2 C14 120.30(15)
C4 N2 C7 120.66(15)
C14 N2 C7 118.71(14)
O1 N3 C15 103.64(12)
O1 N3 C8 105.08(12)
C15 N3 C8 109.92(13)

loop_
_geom_bond_atom_site_label_1
_geom_bond_atom_site_label_2
_geom_bond_distance
Br1 C1 1.9066(18)
C10 C11 1.382(2)
C10 C9 1.393(2)
C13 N1 1.337(2)
C13 C12 1.389(2)
C3 C2 1.388(3)
C3 C4 1.406(3)
C1 C2 1.378(3)
C1 C6 1.382(3)
C8 N3 1.486(2)
C8 C9 1.510(2)
C8 C7 1.531(2)
C16 C21 1.383(3)
C16 C17 1.384(3)
C16 C15 1.510(2)
C11 C12 1.382(3)
C15 N3 1.471(2)
C4 N2 1.383(2)
C4 C5 1.406(3)
C9 N1 1.345(2)
C7 N2 1.456(2)
C6 C5 1.383(2)
C20 C19 1.377(3)
C20 C21 1.394(3)
C19 C18 1.376(3)
C14 N2 1.451(2)
C18 C17 1.393(3)
N3 O1 1.4540(17)
